data_4300668
loop_
_publ_author_name
'Singh, Sanjay'
'Ahn, Hans-J\"urgen'
'Stasch, Andreas'
'Jancik, Vojtech'
'Roesky, Herbert W.'
'Pal, Aritra'
'Biadene, Mariana'
'Herbst-Irmer, Regine'
'Noltemeyer, Mathias'
'Schmidt, Hans-Georg'

_journal_name_full 'Inorganic Chemistry'
_journal_paper_doi 10.1021/ic0517826
_journal_year 2006
_chemical_formula_sum 'C30 H44 Cl In N2'
_chemical_formula_weight 582.94
_space_group_IT_number 14
_symmetry_cell_setting monoclinic
_symmetry_space_group_name_Hall '-P 2yn'
_symmetry_space_group_name_H-M 'P 1 21/n 1'
_cell_angle_alpha 90.00
_cell_angle_beta 117.53(2)
_cell_angle_gamma 90.00
_cell_formula_units_Z 4
_cell_length_a 12.789(2)
_cell_length_b 19.631(3)
_cell_length_c 13.294(2)
_cell_measurement_temperature 100(2)
_cell_volume 2960(1)
_diffrn_ambient_temperature 100(2)
_exptl_crystal_density_diffrn 1.308
_cod_depositor_comments
;
The following automatic conversions were performed:
'_symmetry_cell_setting' value 'Monoclinic' changed to 'monoclinic'
according to '/home/saulius/struct/CIF-dictionaries/cif_core.dic'
dictionary named 'cif_core.dic' version 2.4.1 from 2010-06-29.

Automatic conversion script
Id: cif_fix_enum 1527 2010-12-29 10:47:43Z saulius 
;
_cod_original_sg_symbol_H-M 'P 21/n'
_cod_database_code 4300668

loop_
_symmetry_equiv_pos_as_xyz
'x, y, z'
'-x+1/2, y+1/2, -z+1/2'
'-x, -y, -z'
'x-1/2, -y-1/2, z-1/2'

loop_
_atom_site_label
_atom_site_type_symbol
_atom_site_fract_x
_atom_site_fract_y
_atom_site_fract_z
_atom_site_U_iso_or_equiv
_atom_site_adp_type
_atom_site_occupancy
_atom_site_symmetry_multiplicity
_atom_site_calc_flag
_atom_site_refinement_flags
_atom_site_disorder_assembly
_atom_site_disorder_group
In1 In 0.651093(10) 0.081511(6) 0.815474(10) 0.01269(8) Uani 1 1 d . . .
Cl1 Cl 0.66984(4) -0.03880(2) 0.79496(4) 0.02139(12) Uani 1 1 d . . .
N1 N 0.46294(14) 0.09342(8) 0.72651(14) 0.0136(4) Uani 1 1 d . . .
C1 C 0.40746(18) 0.09075(10) 0.61359(18) 0.0156(4) Uani 1 1 d . . .
N2 N 0.66710(14) 0.12042(8) 0.67338(13) 0.0141(4) Uani 1 1 d . . .
C2 C 0.46411(19) 0.09108(10) 0.54435(19) 0.0166(4) Uani 1 1 d . . .
C3 C 0.57938(17) 0.11003(10) 0.56891(16) 0.0151(4) Uani 1 1 d . . .
C4 C 0.27461(19) 0.08823(11) 0.55195(19) 0.0214(5) Uani 1 1 d . . .
H4A H 0.2426 0.1233 0.5826 0.032 Uiso 1 1 calc R . .
H4B H 0.2477 0.0433 0.5623 0.032 Uiso 1 1 calc R . .
H4C H 0.2471 0.0965 0.4709 0.032 Uiso 1 1 calc R . .
C5 C 0.60259(19) 0.12157(12) 0.46886(17) 0.0224(5) Uani 1 1 d . . .
H5A H 0.6768 0.0994 0.4829 0.034 Uiso 1 1 calc R . .
H5B H 0.6082 0.1706 0.4581 0.034 Uiso 1 1 calc R . .
H5C H 0.5378 0.1022 0.4005 0.034 Uiso 1 1 calc R . .
C6 C 0.75727(19) 0.12840(11) 0.97611(17) 0.0224(5) Uani 1 1 d . . .
H6A H 0.8033 0.1655 0.9666 0.034 Uiso 1 1 calc R . .
H6B H 0.8108 0.0945 1.0289 0.034 Uiso 1 1 calc R . .
H6C H 0.7063 0.1468 1.0065 0.034 Uiso 1 1 calc R . .
C11 C 0.39648(17) 0.09678(11) 0.78988(17) 0.0143(4) Uani 1 1 d . . .
C12 C 0.34419(17) 0.03755(11) 0.80664(16) 0.0150(4) Uani 1 1 d . . .
C13 C 0.28246(17) 0.04361(11) 0.86924(17) 0.0183(4) Uani 1 1 d . . .
H13A H 0.2455 0.0045 0.8805 0.022 Uiso 1 1 calc R . .
C14 C 0.27350(18) 0.10494(12) 0.91541(17) 0.0198(5) Uani 1 1 d . . .
H14A H 0.2299 0.1078 0.9569 0.024 Uiso 1 1 calc R . .
C15 C 0.32803(18) 0.16221(11) 0.90109(17) 0.0196(5) Uani 1 1 d . . .
H15A H 0.3225 0.2042 0.9339 0.024 Uiso 1 1 calc R . .
C16 C 0.39112(17) 0.15935(10) 0.83914(16) 0.0160(4) Uani 1 1 d . . .
C21 C 0.77025(17) 0.15870(10) 0.68837(16) 0.0155(4) Uani 1 1 d . . .
C22 C 0.76287(18) 0.23025(11) 0.68488(17) 0.0178(5) Uani 1 1 d . . .
C23 C 0.86188(19) 0.26746(12) 0.69891(18) 0.0229(5) Uani 1 1 d . . .
H23A H 0.8582 0.3158 0.6955 0.027 Uiso 1 1 calc R . .
C25 C 0.97189(19) 0.16465(12) 0.72371(18) 0.0226(5) Uani 1 1 d . . .
H25A H 1.0437 0.1429 0.7375 0.027 Uiso 1 1 calc R . .
C26 C 0.87551(18) 0.12493(11) 0.70988(17) 0.0181(4) Uani 1 1 d . . .
C121 C 0.35675(18) -0.03248(10) 0.76403(17) 0.0176(4) Uani 1 1 d . . .
H12A H 0.3937 -0.0265 0.7127 0.021 Uiso 1 1 calc R . .
C122 C 0.2382(2) -0.06859(12) 0.6971(2) 0.0248(5) Uani 1 1 d . . .
H12B H 0.1848 -0.0391 0.6351 0.037 Uiso 1 1 calc R . .
H12C H 0.2035 -0.0785 0.7476 0.037 Uiso 1 1 calc R . .
H12D H 0.2504 -0.1113 0.6658 0.037 Uiso 1 1 calc R . .
C123 C 0.4393(2) -0.07671(11) 0.8648(2) 0.0261(5) Uani 1 1 d . . .
H12E H 0.5150 -0.0534 0.9069 0.039 Uiso 1 1 calc R . .
H12F H 0.4520 -0.1205 0.8369 0.039 Uiso 1 1 calc R . .
H12G H 0.4035 -0.0845 0.9150 0.039 Uiso 1 1 calc R . .
C161 C 0.44895(18) 0.22348(11) 0.82280(17) 0.0192(5) Uani 1 1 d . . .
H16A H 0.5185 0.2088 0.8129 0.023 Uiso 1 1 calc R . .
C162 C 0.4940(2) 0.27176(12) 0.9251(2) 0.0270(5) Uani 1 1 d . . .
H16B H 0.5440 0.2464 0.9943 0.041 Uiso 1 1 calc R . .
H16C H 0.4268 0.2912 0.9315 0.041 Uiso 1 1 calc R . .
H16D H 0.5400 0.3085 0.9146 0.041 Uiso 1 1 calc R . .
C163 C 0.3638(2) 0.26050(12) 0.7143(2) 0.0314(5) Uani 1 1 d . . .
H16E H 0.3434 0.2305 0.6489 0.047 Uiso 1 1 calc R . .
H16F H 0.4016 0.3019 0.7053 0.047 Uiso 1 1 calc R . .
H16G H 0.2921 0.2728 0.7193 0.047 Uiso 1 1 calc R . .
C221 C 0.65256(19) 0.26815(11) 0.67062(18) 0.0206(5) Uani 1 1 d . . .
H22A H 0.5916 0.2336 0.6624 0.025 Uiso 1 1 calc R . .
C222 C 0.6006(2) 0.31417(12) 0.5658(2) 0.0278(5) Uani 1 1 d . . .
H22E H 0.5857 0.2873 0.4984 0.042 Uiso 1 1 calc R . .
H22F H 0.6564 0.3508 0.5751 0.042 Uiso 1 1 calc R . .
H22G H 0.5263 0.3339 0.5567 0.042 Uiso 1 1 calc R . .
C223 C 0.6812(2) 0.31075(12) 0.7772(2) 0.0278(5) Uani 1 1 d . . .
H22B H 0.7109 0.2808 0.8437 0.042 Uiso 1 1 calc R . .
H22C H 0.6096 0.3338 0.7687 0.042 Uiso 1 1 calc R . .
H22D H 0.7413 0.3448 0.7872 0.042 Uiso 1 1 calc R . .
C247 C 0.96496(19) 0.23475(12) 0.71771(19) 0.0247(5) Uani 1 1 d . . .
H24A H 1.0314 0.2607 0.7265 0.030 Uiso 1 1 calc R . .
C261 C 0.88754(19) 0.04786(11) 0.72104(19) 0.0201(5) Uani 1 1 d . . .
H26A H 0.8065 0.0278 0.6872 0.024 Uiso 1 1 calc R . .
C262 C 0.95176(19) 0.01829(12) 0.6577(2) 0.0268(5) Uani 1 1 d . . .
H26E H 0.9110 0.0324 0.5780 0.040 Uiso 1 1 calc R . .
H26F H 0.9521 -0.0315 0.6621 0.040 Uiso 1 1 calc R . .
H26G H 1.0331 0.0351 0.6925 0.040 Uiso 1 1 calc R . .
C263 C 0.9523(2) 0.02710(12) 0.8466(2) 0.0261(5) Uani 1 1 d . . .
H26B H 0.9105 0.0457 0.8864 0.039 Uiso 1 1 calc R . .
H26C H 1.0329 0.0451 0.8809 0.039 Uiso 1 1 calc R . .
H26D H 0.9548 -0.0227 0.8525 0.039 Uiso 1 1 calc R . .
H2A H 0.414(2) 0.0862(11) 0.470(2) 0.021(6) Uiso 1 1 d . . .

loop_
_atom_site_aniso_label
_atom_site_aniso_U_11
_atom_site_aniso_U_22
_atom_site_aniso_U_33
_atom_site_aniso_U_23
_atom_site_aniso_U_13
_atom_site_aniso_U_12
In1 0.01378(10) 0.01327(11) 0.01167(11) 0.00015(4) 0.00644(7) -0.00075(4)
Cl1 0.0237(3) 0.0136(3) 0.0294(3) 0.0017(2) 0.0144(2) 0.00164(19)
N1 0.0153(9) 0.0153(9) 0.0111(9) 0.0005(6) 0.0069(7) -0.0004(7)
C1 0.0180(11) 0.0105(11) 0.0181(12) 0.0008(8) 0.0081(9) -0.0014(8)
N2 0.0158(9) 0.0128(9) 0.0156(9) -0.0005(7) 0.0088(7) -0.0008(6)
C2 0.0196(11) 0.0198(12) 0.0093(12) -0.0018(8) 0.0059(10) -0.0014(8)
C3 0.0203(11) 0.0117(11) 0.0142(11) -0.0009(8) 0.0089(9) 0.0005(8)
C4 0.0194(12) 0.0286(13) 0.0151(12) 0.0008(8) 0.0072(10) -0.0027(9)
C5 0.0234(11) 0.0305(13) 0.0159(11) -0.0037(9) 0.0113(9) -0.0049(9)
C6 0.0242(11) 0.0267(13) 0.0151(11) -0.0045(9) 0.0079(9) -0.0062(9)
C11 0.0103(10) 0.0204(11) 0.0119(11) 0.0022(8) 0.0047(9) 0.0035(8)
C12 0.0124(10) 0.0195(11) 0.0113(10) 0.0022(8) 0.0039(8) 0.0022(8)
C13 0.0178(11) 0.0209(12) 0.0171(11) 0.0031(8) 0.0089(9) -0.0007(8)
C14 0.0178(11) 0.0296(13) 0.0162(11) 0.0003(9) 0.0112(9) 0.0030(9)
C15 0.0208(11) 0.0218(12) 0.0163(11) -0.0012(9) 0.0087(9) 0.0060(9)
C16 0.0156(10) 0.0176(11) 0.0127(10) 0.0032(8) 0.0047(8) 0.0032(8)
C21 0.0193(11) 0.0179(12) 0.0115(10) -0.0014(8) 0.0090(9) -0.0039(8)
C22 0.0228(11) 0.0180(12) 0.0156(11) 0.0010(8) 0.0115(9) -0.0010(8)
C23 0.0282(13) 0.0173(13) 0.0270(12) -0.0010(9) 0.0160(10) -0.0043(9)
C25 0.0185(11) 0.0248(14) 0.0246(12) 0.0005(9) 0.0100(10) -0.0005(9)
C26 0.0194(10) 0.0208(12) 0.0144(10) -0.0010(9) 0.0081(9) -0.0020(9)
C121 0.0199(11) 0.0170(11) 0.0200(11) 0.0008(8) 0.0127(9) -0.0005(8)
C122 0.0284(13) 0.0241(12) 0.0269(13) -0.0047(9) 0.0171(11) -0.0069(9)
C123 0.0287(13) 0.0213(13) 0.0316(14) 0.0057(9) 0.0167(11) 0.0052(9)
C161 0.0229(11) 0.0175(12) 0.0200(11) -0.0003(8) 0.0123(9) 0.0014(8)
C162 0.0341(13) 0.0217(13) 0.0291(13) -0.0051(9) 0.0180(11) -0.0043(10)
C163 0.0421(14) 0.0198(13) 0.0286(12) 0.0065(10) 0.0131(11) 0.0026(10)
C221 0.0248(11) 0.0148(12) 0.0280(12) -0.0003(9) 0.0170(10) -0.0020(8)
C222 0.0257(12) 0.0278(14) 0.0301(13) 0.0018(10) 0.0131(10) 0.0045(9)
C223 0.0380(14) 0.0222(13) 0.0327(13) -0.0006(10) 0.0243(11) -0.0003(10)
C247 0.0222(12) 0.0248(14) 0.0296(13) 0.0020(9) 0.0143(10) -0.0063(9)
C261 0.0173(11) 0.0172(12) 0.0243(12) -0.0017(9) 0.0084(10) -0.0014(9)
C262 0.0209(12) 0.0278(14) 0.0304(13) -0.0076(10) 0.0109(10) -0.0010(9)
C263 0.0240(12) 0.0226(13) 0.0308(13) 0.0049(10) 0.0118(10) 0.0004(9)

loop_
_geom_bond_atom_site_label_1
_geom_bond_atom_site_label_2
_geom_bond_distance
_geom_bond_site_symmetry_2
_geom_bond_publ_flag
In1 N2 2.1333(16) . ?
In1 C6 2.138(2) . ?
In1 N1 2.1477(17) . ?
In1 Cl1 2.4022(6) . ?
N1 C1 1.332(3) . ?
N1 C11 1.449(3) . ?
C1 C2 1.410(3) . ?
C1 C4 1.508(3) . ?
N2 C3 1.337(3) . ?
N2 C21 1.450(3) . ?
C2 C3 1.405(3) . ?
C3 C5 1.508(3) . ?
C11 C16 1.408(3) . ?
C11 C12 1.410(3) . ?
C12 C13 1.392(3) . ?
C12 C121 1.523(3) . ?
C13 C14 1.380(3) . ?
C14 C15 1.382(3) . ?
C15 C16 1.395(3) . ?
C16 C161 1.526(3) . ?
C21 C26 1.406(3) . ?
C21 C22 1.407(3) . ?
C22 C23 1.398(3) . ?
C22 C221 1.527(3) . ?
C23 C247 1.381(3) . ?
C25 C247 1.379(3) . ?
C25 C26 1.397(3) . ?
C26 C261 1.521(3) . ?
C121 C122 1.532(3) . ?
C121 C123 1.535(3) . ?
C161 C163 1.530(3) . ?
C161 C162 1.534(3) . ?
C221 C222 1.531(3) . ?
C221 C223 1.537(3) . ?
C261 C263 1.536(3) . ?
C261 C262 1.536(3) . ?
